data_1560230
loop_
_publ_author_name
'Wagner, Hannah K.'
'Wadepohl, Hubert'
'Ballmann, Joachim'

_publ_section_title
;
 A 2,2&#x2032;-diphosphinotolane as a versatile precursor for the
 synthesis of P-ylidic mesoionic carbenes via reversible C--P bond
 formation
;
_journal_issue 10
_journal_name_full 'Chemical Science'
_journal_page_first 3693
_journal_page_last 3701
_journal_paper_doi 10.1039/D0SC06128J
_journal_volume 12
_journal_year 2021
_chemical_formula_moiety 'C29 H36 Mo O3 P2, 1.5(C4 H8 O)'
_chemical_formula_sum 'C35 H48 Mo O4.5 P2'
_chemical_formula_weight 698.61
_chemical_properties_physical 'air-sensitive, moisture-sensitive'
_space_group_crystal_system monoclinic
_space_group_IT_number 15
_space_group_name_Hall '-C 2yc'
_space_group_name_H-M_alt 'C 1 2/c 1'
_atom_sites_solution_hydrogens geom
_atom_sites_solution_primary iterative
_atom_sites_solution_secondary difmap
_audit_block_code en_hw32
_audit_creation_date 2020-04-22
_audit_creation_method
;
encif (version 1.112)

encifer (version_id = 270009.64)

Olex2 1.3
(compiled 2020.01.31 svn.r88ba2a3 for OlexSys, GUI svn.r6032)
;
_audit_update_record
;
2020-10-08 deposited with the CCDC.	2021-01-22 downloaded from the CCDC.
;
_cell_angle_alpha 90
_cell_angle_beta 113.9169(13)
_cell_angle_gamma 90
_cell_formula_units_Z 16
_cell_length_a 32.5140(4)
_cell_length_b 11.57882(9)
_cell_length_c 39.5477(4)
_cell_measurement_reflns_used 78855
_cell_measurement_temperature 120(1)
_cell_measurement_theta_max 70.9420
_cell_measurement_theta_min 2.9580
_cell_volume 13610.2(3)
_computing_cell_refinement 'CrysAlisPro 1.171.40.77a (Rigaku OD, 2020)'
_computing_data_collection 'CrysAlisPro 1.171.40.77a (Rigaku OD, 2020)'
_computing_data_reduction 'CrysAlisPro 1.171.40.77a (Rigaku OD, 2020)'
_computing_publication_material 'encif (Wadepohl, 2009-19); encifer (Allen et al., 2004)'
_computing_structure_refinement 'SHELXL 2018/3 (Sheldrick, 2015)'
_computing_structure_solution 'SUPERFLIP (Palatinus, 2007-2009)'
_diffrn_ambient_temperature 120(1)
_diffrn_detector 'CCD plate'
_diffrn_detector_area_resol_mean 7.9621
_diffrn_detector_type Eos
_diffrn_measured_fraction_theta_full 1.000
_diffrn_measured_fraction_theta_max 0.990
_diffrn_measurement_details
;
List of Runs (angles in degrees, time in seconds):

  # Type    Start    End  Width  t~exp~   \w     \q     \k     \f   Frames
#--------------------------------------------------------------------------
  1  \w    -70.00  30.00   1.00    1.50    --    0.00 -77.00-120.00  100
  2  \w    -30.00  70.00   1.00    1.50    --    0.00  77.00   0.00  100
  3  \w    -21.00  69.00   1.00    1.50    --    0.00  57.00-150.00   90
  4  \w    -40.00   3.00   1.00    1.50    --   14.00 119.00-105.07   43
  5  \w     -2.00  24.00   1.00    3.00    --   38.00  96.00   3.91   26
  6  \w     -1.00  27.00   1.00    3.00    --   38.00  93.00-156.94   28
  7  \w     18.00  45.00   1.00    3.00    --   50.00  81.00 -88.40   27
  8  \w     18.00  45.00   1.00    3.00    --   50.00  81.00-172.32   27
  9  \w     17.00  45.00   1.00    3.00    --   50.00  82.00  47.90   28
 10  \w     17.00  45.00   1.00    3.00    --   50.00  82.00  90.17   28
 11  \w     17.00  45.00   1.00    3.00    --   50.00  82.00 117.67   28
 12  \w     18.00  45.00   1.00    3.00    --   50.00  80.00 -23.42   27
 13  \w     24.00 124.00   1.00    3.00    --   54.00  77.00-120.00  100
 14  \w      1.00  96.00   1.00    3.00    --   54.00 -99.00  30.00   95
 15  \w     24.00 124.00   1.00    3.00    --   54.00  77.00 -60.00  100
 16  \w      1.00  96.00   1.00    3.00    --   54.00 -99.00-180.00   95
 17  \w     24.00 124.00   1.00    3.00    --   54.00  77.00  30.00  100
 18  \w    -15.00  75.00   1.00    3.00    --   54.00 -57.00-120.00   90
 19  \w     25.00 124.00   1.00    3.00    --   54.00  76.00 -19.20   99
 20  \w     28.00 128.00   1.00    3.00    --   58.00  77.00 -63.98  100
 21  \w     29.00 128.00   1.00    3.00    --   58.00  75.00  12.48   99
 22  \w     29.00 128.00   1.00    3.00    --   58.00  75.00-138.69   99
 23  \w     28.00 128.00   1.00    3.00    --   58.00  77.00 115.11  100
 24  \w     33.00 132.00   1.00    3.00    --   62.00  75.00  54.89   99
 25  \w     33.00 132.00   1.00    3.00    --   62.00  75.00  22.81   99
 26  \w     34.00 131.00   1.00    3.00    --   62.00  73.00 -99.66   97
 27  \w     38.00 136.00   1.00    3.00    --   66.00  74.00  87.58   98
 28  \w     45.00 136.00   1.00    3.00    --   66.00  53.00  -7.28   91
 29  \w     37.00 136.00   1.00    3.00    --   66.00  76.00  75.79   99
 30  \w     38.00 135.00   1.00    3.00    --   66.00  73.00-122.08   97
 31  \w     46.00 138.00   1.00    3.00    --   70.00  67.00  58.87   92
 32  \w     41.00 140.00   1.00    3.00    --   70.00  75.00 137.28   99
 33  \w     42.00 139.00   1.00    3.00    --   70.00  73.00 169.65   97
 34  \w     40.00 140.00   1.00    3.00    --   70.00  77.00-175.15  100
 35  \w     45.00 138.00   1.00    3.00    --   70.00  69.00   6.49   93
 36  \w     51.00 141.00   1.00    3.00    --   74.00  64.00-141.20   90
 37  \w     53.00 144.00   1.00    3.00    --   74.00  53.00  -2.02   91
 38  \w     51.00 142.00   1.00    3.00    --   74.00  66.00  83.20   91
 39  \w     53.00 143.00   1.00    3.00    --   74.00  55.00 -72.35   90
 40  \w     51.00 141.00   1.00    3.00    --   74.00  64.00 -54.74   90
 41  \w     50.00 147.00   1.00    3.00    --   78.00  73.00 145.20   97
 42  \w     54.00 152.00   1.00    6.00    --   82.00  74.00 171.09   98
 43  \w     55.00 151.00   1.00    6.00    --   82.00  72.00 160.73   96
 44  \w     63.00 157.00   1.00    6.00    --   86.00  48.00 135.28   94
 45  \w     61.00 160.00   1.00    6.00    --   90.00  76.00 147.66   99
 46  \w     64.00 159.00   1.00    6.00    --   90.00  70.00  43.80   95
 47  \w     71.00 167.00   1.00    6.00    --   98.00  71.00  23.46   96
 48  \w     76.00 168.00   1.00    6.00    --   98.00  51.00  81.15   92
 49  \w     78.00 178.00   1.00    6.00    --  108.00  77.00 -90.00  100
 50  \w     85.00 175.00   1.00    6.00    --  108.00  64.00  90.00   90
 51  \w     78.00 178.00   1.00    6.00    --  108.00  77.00 150.00  100
 52  \w     36.00 113.00   1.00    6.00    --  108.00-111.00 150.00   77
 53  \w     85.00 175.00   1.00    6.00    --  108.00  64.00   0.00   90
 54  \w     36.00 113.00   1.00    6.00    --  108.00-111.00 -60.00   77
 55  \w     85.00 175.00   1.00    6.00    --  108.00  64.00 -60.00   90
 56  \w     78.00 178.00   1.00    6.00    --  108.00  77.00-150.00  100
 57  \w     85.00 175.00   1.00    6.00    --  108.00  64.00 120.00   90
 58  \w     85.00 175.00   1.00    6.00    --  108.00  64.00 150.00   90
 59  \w     85.00 175.00   1.00    6.00    --  108.00  64.00  60.00   90
 60  \w     85.00 175.00   1.00    6.00    --  108.00  64.00-180.00   90
 61  \w     82.00 178.00   1.00    6.00    --  108.00  38.00 120.00   96
 62  \w     82.00 178.00   1.00    6.00    --  108.00  38.00  30.00   96
 63  \w     85.00 175.00   1.00    6.00    --  108.00  64.00 -30.00   90
 64  \w     85.00 175.00   1.00    6.00    --  108.00  64.00 -90.00   90
 65  \w     82.00 178.00   1.00    6.00    --  108.00  38.00 -90.00   96
 66  \w     85.00 175.00   1.00    6.00    --  108.00  64.00-150.00   90
 67  \w     38.00 138.00   1.00    6.00    --  108.00 -77.00-180.00  100
 68  \w     78.00 178.00   1.00    6.00    --  108.00  77.00  90.00  100
 69  \w     78.00 178.00   1.00    6.00    --  108.00  77.00 120.00  100
 70  \w     38.00 138.00   1.00    6.00    --  108.00 -77.00 -30.00  100
 71  \w     36.00 113.00   1.00    6.00    --  108.00-111.00  60.00   77
 72  \w     82.00 178.00   1.00    6.00    --  108.00  38.00-120.00   96
 73  \w     36.00 113.00   1.00    6.00    --  108.00-111.00-180.00   77
 74  \w     78.00 178.00   1.00    6.00    --  108.00  77.00  60.00  100
 75  \w     36.00 109.00   1.00    6.00    --  108.00 -92.00 -90.00   73
 76  \w     85.00 168.00   1.00    6.00    --  108.00  64.00-120.00   83
 77  \w     80.00 106.00   1.00    6.00    --  108.00  77.00 -60.00   26
 78  \w     80.00 106.00   1.00    6.00    --  108.00  77.00-180.00   26
 79  \w     84.00 141.00   1.00    6.00    --  108.00  38.00 -60.00   57
 80  \w     84.00 146.00   1.00    6.00    --  108.00  38.00   0.00   62
 81  \w    141.00 167.00   1.00    6.00    --  108.00  77.00 -30.00   26
 82  \w     78.00 103.00   1.00    6.00    --  108.00  77.00 -30.00   25
 83  \w     78.00 104.00   1.00    6.00    --  108.00  77.00-120.00   26
 84  \w    116.00 171.00   1.00    6.00    --  108.00  77.00  30.00   55
 85  \w     80.00 112.00   1.00    6.00    --  108.00  77.00  30.00   32
 86  \f     30.00 300.00   1.00    0.20   0.00   0.00   0.00    --   270
;
_diffrn_measurement_device 'four-circle diffractometer'
_diffrn_measurement_device_type 'Agilent SuperNova, Dual, Cu at home/near, Eos'
_diffrn_measurement_method '\w and \f scans'
_diffrn_measurement_specimen_support 'polyimid foil'
_diffrn_orient_matrix_type 'CrysAlisPro convention (1999,Acta A55,543-557)'
_diffrn_orient_matrix_UB_11 0.0309034000
_diffrn_orient_matrix_UB_12 0.0848167000
_diffrn_orient_matrix_UB_13 0.0292839000
_diffrn_orient_matrix_UB_21 -0.0042533000
_diffrn_orient_matrix_UB_22 0.0868442000
_diffrn_orient_matrix_UB_23 -0.0307381000
_diffrn_orient_matrix_UB_31 -0.0413951000
_diffrn_orient_matrix_UB_32 0.0544141000
_diffrn_orient_matrix_UB_33 0.0034600000
_diffrn_radiation_collimation 'focusing mirrors'
_diffrn_radiation_monochromator mirror
_diffrn_radiation_probe x-ray
_diffrn_radiation_type 'Cu K\a'
_diffrn_radiation_wavelength 1.54184
_diffrn_radiation_xray_symbol K-L~2,3~
_diffrn_reflns_av_R_equivalents 0.0567
_diffrn_reflns_av_unetI/netI 0.0239
_diffrn_reflns_Laue_measured_fraction_full 1.000
_diffrn_reflns_Laue_measured_fraction_max 0.990
_diffrn_reflns_limit_h_max 37
_diffrn_reflns_limit_h_min -39
_diffrn_reflns_limit_k_max 14
_diffrn_reflns_limit_k_min -14
_diffrn_reflns_limit_l_max 48
_diffrn_reflns_limit_l_min -48
_diffrn_reflns_number 223964
_diffrn_reflns_point_group_measured_fraction_full 1.000
_diffrn_reflns_point_group_measured_fraction_max 0.990
_diffrn_reflns_theta_full 67.684
_diffrn_reflns_theta_max 71.579
_diffrn_reflns_theta_min 2.444
_diffrn_source 'microfocus X-Ray tube'
_diffrn_source_type 'Agilent SuperNova (Cu) X-ray Source'
_exptl_absorpt_coefficient_mu 4.339
_exptl_absorpt_correction_T_max 0.910
_exptl_absorpt_correction_T_min 0.761
_exptl_absorpt_correction_type gaussian
_exptl_absorpt_process_details
;
CrysAlisPro 1.171.40.77a (Rigaku Oxford Diffraction, 2020)
Numerical absorption correction based on gaussian integration over
 a multifaceted crystal model (Busing & Levy, 1957).
Empirical absorption correction using spherical harmonics,
 implemented in SCALE3 ABSPACK scaling algorithm.
;
_exptl_crystal_colour red
_exptl_crystal_colour_primary red
_exptl_crystal_density_diffrn 1.364
_exptl_crystal_description block
_exptl_crystal_F_000 5856
_exptl_crystal_size_max 0.100
_exptl_crystal_size_mid 0.075
_exptl_crystal_size_min 0.066
_refine_diff_density_max 2.260
_refine_diff_density_min -1.295
_refine_diff_density_rms 0.085
_refine_ls_extinction_method none
_refine_ls_goodness_of_fit_ref 1.026
_refine_ls_hydrogen_treatment constr
_refine_ls_matrix_type full
_refine_ls_number_parameters 782
_refine_ls_number_reflns 13157
_refine_ls_number_restraints 120
_refine_ls_restrained_S_all 1.036
_refine_ls_R_factor_all 0.0457
_refine_ls_R_factor_gt 0.0417
_refine_ls_shift/su_max 0.000
_refine_ls_shift/su_mean 0.000
_refine_ls_structure_factor_coef Fsqd
_refine_ls_weighting_details 'w=1/[\s^2^(Fo^2^)+(0.0383P)^2^+85.9290P] where P=(Fo^2^+2Fc^2^)/3'
_refine_ls_weighting_scheme calc
_refine_ls_wR_factor_gt 0.0976
_refine_ls_wR_factor_ref 0.0998
_reflns_Friedel_coverage 0.000
_reflns_number_gt 12071
_reflns_number_total 13157
_reflns_threshold_expression 'I > 2\s(I)'
_cod_data_source_file d0sc06128j2.cif
_cod_data_source_block ba_hw32
_cod_depositor_comments 'Adding full bibliography for 1560218--1560233.cif.'
_cod_original_cell_volume 13610.3(3)
_cod_original_sg_symbol_H-M 'C 2/c'
_cod_original_formula_sum 'C35 H48 Mo O4.50 P2'
_cod_database_code 1560230
_audit_block_refno 3532
_audit_block_usercomment 'HW304, block, red'
_shelx_space_group_comment
;
The symmetry employed for this shelxl refinement is uniquely defined
by the following loop, which should always be used as a source of
symmetry information in preference to the above space-group names.
They are only intended as comments.
;
_shelx_estimated_absorpt_t_max 0.671
_shelx_estimated_absorpt_t_min 0.671
_reflns_odcompleteness_completeness 99.98
_reflns_odcompleteness_iscentric 1
_reflns_odcompleteness_theta 66.97
_shelxl_version_number 2018/3
_olex2_refinement_description
;
1. Fixed Uiso
 At 1.2 times of:
  All C(H) groups, All C(H,H) groups
 At 1.5 times of:
  All C(H,H,H) groups
2. Rigid body (RIGU) restrains
 O81, C82, C83, C84, C85, O91, C92, C93, C94, C95, O101, C102, C103, C104, C105
 with sigma for 1-2 distances of 0.004 and sigma for 1-3 distances of 0.004
3. Same fragment restrains
{O81, C82, C83, C84, C85} sigma for 1-2: 0.02, 1-3: 0.04
as in
{O91, C92, C93, C94, C95}
{O81, C82, C83, C84, C85} sigma for 1-2: 0.02, 1-3: 0.04
as in
{O101, C102, C103, C104, C105}
4.a Ternary CH refined with riding coordinates:
 C15(H15), C18(H18), C21(H21), C24(H24), C65(H65), C68(H68), C71(H71), C73(H73)
4.b Secondary CH2 refined with riding coordinates:
 C82(H82A,H82B), C83(H83A,H83B), C84(H84A,H84B), C85(H85A,H85B), C92(H92A,
 H92B), C93(H93A,H93B), C94(H94A,H94B), C95(H95A,H95B), C102(H10A,H10B),
 C103(H10C,H10D), C104(H10E,H10F), C105(H10G,H10H)
4.c Aromatic/amide H refined with riding coordinates:
 C3(H3), C4(H4), C5(H5), C6(H6), C9(H9), C10(H10), C11(H11), C12(H12),
 C53(H53), C54(H54), C55(H55), C56(H56), C59(H59), C60(H60), C61(H61), C62(H62)
4.d Idealised Me refined as rotating group:
 C16(H16A,H16B,H16C), C17(H17A,H17B,H17C), C19(H19A,H19B,H19C), C20(H20A,H20B,
 H20C), C22(H22A,H22B,H22C), C23(H23A,H23B,H23C), C25(H25A,H25B,H25C), C26(H26A,
 H26B,H26C), C42(H42A,H42B,H42C), C66(H66A,H66B,H66C), C67(H67A,H67B,H67C),
 C69(H69A,H69B,H69C), C70(H70A,H70B,H70C), C72(H72A,H72B,H72C), C74(H74A,H74B,
 H74C), C75(H75A,H75B,H75C)
;
_oxdiff_exptl_absorpt_empirical_details
;
Empirical correction (ABSPACK) includes:
- Absorption correction using spherical harmonics
- Frame scaling
;
_oxdiff_exptl_absorpt_empirical_full_max 1.539
_oxdiff_exptl_absorpt_empirical_full_min 0.395
_cell_oxdiff_length_a 32.4949(5)
_cell_oxdiff_length_b 11.58066(15)
_cell_oxdiff_length_c 39.5422(4)
_cell_oxdiff_angle_alpha 90.0314(10)
_cell_oxdiff_angle_beta 113.8431(12)
_cell_oxdiff_angle_gamma 89.9818(11)
_cell_oxdiff_volume 13610.3(3)
_cell_oxdiff_measurement_reflns_used 78855

loop_
_symmetry_equiv_pos_as_xyz
'x, y, z'
'-x, y, -z+1/2'
'x+1/2, y+1/2, z'
'-x+1/2, y+1/2, -z+1/2'
'-x, -y, -z'
'x, -y, z-1/2'
'-x+1/2, -y+1/2, -z'
'x+1/2, -y+1/2, z-1/2'

loop_
_atom_site_label
_atom_site_type_symbol
_atom_site_fract_x
_atom_site_fract_y
_atom_site_fract_z
_atom_site_U_iso_or_equiv
_atom_site_adp_type
_atom_site_occupancy
_atom_site_site_symmetry_order
_atom_site_calc_flag
_atom_site_refinement_flags_posn
_atom_site_refinement_flags_adp
_atom_site_refinement_flags_occupancy
_atom_site_disorder_assembly
_atom_site_disorder_group
Mo1 Mo 0.38115(2) 0.71907(2) 0.52540(2) 0.01748(7) Uani 1 1 d . . . . .
P1 P 0.40706(3) 0.92900(6) 0.52650(2) 0.01988(16) Uani 1 1 d . . . . .
P2 P 0.37437(3) 0.63687(6) 0.46337(2) 0.01826(15) Uani 1 1 d . . . . .
O27 O 0.48002(8) 0.6268(2) 0.56446(8) 0.0388(6) Uani 1 1 d . . . . .
O28 O 0.37801(9) 0.7698(2) 0.60205(6) 0.0339(6) Uani 1 1 d . . . . .
O29 O 0.33854(10) 0.4965(2) 0.54259(7) 0.0385(6) Uani 1 1 d . . . . .
C1 C 0.36322(11) 1.0109(3) 0.53425(9) 0.0237(7) Uani 1 1 d . . . . .
C2 C 0.32068(11) 0.9573(3) 0.52035(9) 0.0230(6) Uani 1 1 d . . . . .
C3 C 0.28300(12) 1.0149(3) 0.52058(10) 0.0298(7) Uani 1 1 d . . . . .
H3 H 0.254375 0.978422 0.511101 0.036 Uiso 1 1 calc R U . . .
C4 C 0.28793(14) 1.1263(3) 0.53487(11) 0.0371(9) Uani 1 1 d . . . . .
H4 H 0.262485 1.166248 0.535010 0.045 Uiso 1 1 calc R U . . .
C5 C 0.32971(14) 1.1794(3) 0.54889(11) 0.0372(9) Uani 1 1 d . . . . .
H5 H 0.332740 1.255109 0.558844 0.045 Uiso 1 1 calc R U . . .
C6 C 0.36734(13) 1.1226(3) 0.54852(10) 0.0305(7) Uani 1 1 d . . . . .
H6 H 0.395793 1.159983 0.557992 0.037 Uiso 1 1 calc R U . . .
C7 C 0.31386(11) 0.6409(3) 0.43340(8) 0.0205(6) Uani 1 1 d . . . . .
C8 C 0.28665(10) 0.7030(3) 0.44710(8) 0.0195(6) Uani 1 1 d . . . . .
C9 C 0.23989(11) 0.7063(3) 0.42741(9) 0.0258(7) Uani 1 1 d . . . . .
H9 H 0.221801 0.748792 0.436803 0.031 Uiso 1 1 calc R U . . .
C10 C 0.22013(12) 0.6477(3) 0.39428(9) 0.0293(7) Uani 1 1 d . . . . .
H10 H 0.188367 0.648820 0.381045 0.035 Uiso 1 1 calc R U . . .
C11 C 0.24665(12) 0.5870(3) 0.38030(9) 0.0307(8) Uani 1 1 d . . . . .
H11 H 0.232881 0.547534 0.357360 0.037 Uiso 1 1 calc R U . . .
C12 C 0.29306(12) 0.5834(3) 0.39951(9) 0.0263(7) Uani 1 1 d . . . . .
H12 H 0.310816 0.541612 0.389631 0.032 Uiso 1 1 calc R U . . .
C13 C 0.31699(11) 0.8442(3) 0.50420(9) 0.0221(6) Uani 1 1 d . . . . .
C14 C 0.30786(10) 0.7651(3) 0.48150(8) 0.0203(6) Uani 1 1 d . . . . .
C15 C 0.46078(11) 0.9753(3) 0.56381(9) 0.0280(7) Uani 1 1 d . . . . .
H15 H 0.461360 1.061691 0.564248 0.034 Uiso 1 1 calc R U . . .
C16 C 0.50052(12) 0.9333(3) 0.55549(10) 0.0331(8) Uani 1 1 d . . . . .
H16A H 0.501332 0.848734 0.555864 0.050 Uiso 1 1 calc R U . . .
H16B H 0.528674 0.963480 0.574281 0.050 Uiso 1 1 calc R U . . .
H16C H 0.496903 0.961020 0.531029 0.050 Uiso 1 1 calc R U . . .
C17 C 0.46524(13) 0.9332(3) 0.60177(10) 0.0367(9) Uani 1 1 d . . . . .
H17A H 0.439773 0.961717 0.606618 0.055 Uiso 1 1 calc R U . . .
H17B H 0.493396 0.962256 0.620840 0.055 Uiso 1 1 calc R U . . .
H17C H 0.465412 0.848560 0.602181 0.055 Uiso 1 1 calc R U . . .
C18 C 0.40785(11) 1.0052(3) 0.48506(9) 0.0239(7) Uani 1 1 d . . . . .
H18 H 0.427610 0.959132 0.476246 0.029 Uiso 1 1 calc R U . . .
C19 C 0.36086(12) 1.0062(3) 0.45368(9) 0.0295(7) Uani 1 1 d . . . . .
H19A H 0.348063 0.928201 0.450281 0.044 Uiso 1 1 calc R U . . .
H19B H 0.362876 1.031532 0.430759 0.044 Uiso 1 1 calc R U . . .
H19C H 0.341505 1.059353 0.459873 0.044 Uiso 1 1 calc R U . . .
C20 C 0.42666(12) 1.1283(3) 0.49204(10) 0.0311(8) Uani 1 1 d . . . . .
H20A H 0.408785 1.175559 0.501643 0.047 Uiso 1 1 calc R U . . .
H20B H 0.425217 1.161603 0.468803 0.047 Uiso 1 1 calc R U . . .
H20C H 0.458014 1.126537 0.510140 0.047 Uiso 1 1 calc R U . . .
C21 C 0.38663(11) 0.4821(3) 0.45862(9) 0.0249(7) Uani 1 1 d . . . . .
H21 H 0.378009 0.467158 0.431700 0.030 Uiso 1 1 calc R U . . .
C22 C 0.35804(13) 0.4017(3) 0.47117(10) 0.0320(8) Uani 1 1 d . . . . .
H22A H 0.371508 0.395899 0.498215 0.048 Uiso 1 1 calc R U . . .
H22B H 0.356840 0.324842 0.460415 0.048 Uiso 1 1 calc R U . . .
H22C H 0.327496 0.432884 0.462903 0.048 Uiso 1 1 calc R U . . .
C23 C 0.43659(12) 0.4532(3) 0.47867(11) 0.0331(8) Uani 1 1 d . . . . .
H23A H 0.453598 0.494203 0.466819 0.050 Uiso 1 1 calc R U . . .
H23B H 0.440914 0.369823 0.477439 0.050 Uiso 1 1 calc R U . . .
H23C H 0.447312 0.477173 0.504602 0.050 Uiso 1 1 calc R U . . .
C24 C 0.40208(11) 0.7158(3) 0.43695(9) 0.0232(6) Uani 1 1 d . . . . .
H24 H 0.386911 0.792738 0.430617 0.028 Uiso 1 1 calc R U . . .
C25 C 0.39753(13) 0.6622(3) 0.40008(9) 0.0310(8) Uani 1 1 d . . . . .
H25A H 0.414314 0.589380 0.404849 0.046 Uiso 1 1 calc R U . . .
H25B H 0.409661 0.715655 0.387222 0.046 Uiso 1 1 calc R U . . .
H25C H 0.365714 0.647285 0.384656 0.046 Uiso 1 1 calc R U . . .
C26 C 0.45161(12) 0.7408(3) 0.46128(10) 0.0293(7) Uani 1 1 d . . . . .
H26A H 0.454450 0.767591 0.485634 0.044 Uiso 1 1 calc R U . . .
H26B H 0.462750 0.800720 0.449613 0.044 Uiso 1 1 calc R U . . .
H26C H 0.469319 0.670181 0.464147 0.044 Uiso 1 1 calc R U . . .
C27 C 0.44322(12) 0.6591(3) 0.55005(9) 0.0253(7) Uani 1 1 d . . . . .
C28 C 0.38032(11) 0.7571(3) 0.57377(9) 0.0255(7) Uani 1 1 d . . . . .
C29 C 0.35464(11) 0.5752(3) 0.53422(9) 0.0255(7) Uani 1 1 d . . . . .
Mo51 Mo 0.15161(2) 0.16099(2) 0.27363(2) 0.01709(7) Uani 1 1 d . . . . .
P51 P 0.13426(2) 0.37198(6) 0.27953(2) 0.01759(15) Uani 1 1 d . . . . .
P52 P 0.18870(3) 0.08117(6) 0.34079(2) 0.01891(16) Uani 1 1 d . . . . .
O76 O 0.05367(8) 0.0928(3) 0.26266(8) 0.0445(7) Uani 1 1 d . . . . .
O77 O 0.12190(9) 0.1823(2) 0.18846(6) 0.0372(6) Uani 1 1 d . . . . .
O78 O 0.16485(9) -0.0895(2) 0.24928(7) 0.0333(6) Uani 1 1 d . . . . .
C42 C 0.12100(12) 0.0123(3) 0.36231(10) 0.0319(8) Uani 1 1 d . . . . .
H42A H 0.132162 0.072613 0.381260 0.048 Uiso 1 1 calc R U . . .
H42B H 0.107188 -0.049656 0.371012 0.048 Uiso 1 1 calc R U . . .
H42C H 0.098555 0.045344 0.339468 0.048 Uiso 1 1 calc R U . . .
C51 C 0.18300(10) 0.4561(3) 0.28150(8) 0.0195(6) Uani 1 1 d . . . . .
C52 C 0.22087(10) 0.3913(3) 0.28502(8) 0.0196(6) Uani 1 1 d . . . . .
C53 C 0.26059(11) 0.4476(3) 0.28836(9) 0.0266(7) Uani 1 1 d . . . . .
H53 H 0.286408 0.403551 0.291101 0.032 Uiso 1 1 calc R U . . .
C54 C 0.26225(12) 0.5667(3) 0.28767(10) 0.0299(7) Uani 1 1 d . . . . .
H54 H 0.289409 0.604268 0.290441 0.036 Uiso 1 1 calc R U . . .
C55 C 0.22435(12) 0.6320(3) 0.28295(9) 0.0271(7) Uani 1 1 d . . . . .
H55 H 0.225357 0.713884 0.281802 0.033 Uiso 1 1 calc R U . . .
C56 C 0.18514(11) 0.5770(3) 0.27994(9) 0.0243(7) Uani 1 1 d . . . . .
H56 H 0.159345 0.621724 0.276767 0.029 Uiso 1 1 calc R U . . .
C57 C 0.23898(11) 0.0129(3) 0.33948(8) 0.0212(6) Uani 1 1 d . . . . .
C58 C 0.25527(10) 0.0639(3) 0.31486(8) 0.0201(6) Uani 1 1 d . . . . .
C59 C 0.29190(11) 0.0161(3) 0.31010(9) 0.0272(7) Uani 1 1 d . . . . .
H59 H 0.302939 0.051098 0.293709 0.033 Uiso 1 1 calc R U . . .
C60 C 0.31223(12) -0.0833(3) 0.32949(10) 0.0319(8) Uani 1 1 d . . . . .
H60 H 0.336776 -0.117237 0.325907 0.038 Uiso 1 1 calc R U . . .
C61 C 0.29668(12) -0.1330(3) 0.35406(10) 0.0307(8) Uani 1 1 d . . . . .
H61 H 0.310776 -0.200551 0.367341 0.037 Uiso 1 1 calc R U . . .
C62 C 0.26083(11) -0.0848(3) 0.35929(9) 0.0262(7) Uani 1 1 d . . . . .
H62 H 0.250947 -0.118549 0.376597 0.031 Uiso 1 1 calc R U . . .
C63 C 0.21918(10) 0.2662(3) 0.28646(8) 0.0200(6) Uani 1 1 d . . . . .
C64 C 0.23210(10) 0.1657(3) 0.29525(8) 0.0212(6) Uani 1 1 d . . . . .
C65 C 0.08746(11) 0.4452(3) 0.24133(9) 0.0255(7) Uani 1 1 d . . . . .
H65 H 0.084261 0.524184 0.250205 0.031 Uiso 1 1 calc R U . . .
C66 C 0.04325(12) 0.3815(4) 0.23258(12) 0.0467(11) Uani 1 1 d . . . . .
H66A H 0.044868 0.304546 0.222860 0.070 Uiso 1 1 calc R U . . .
H66B H 0.018507 0.425061 0.214060 0.070 Uiso 1 1 calc R U . . .
H66C H 0.037980 0.373919 0.255179 0.070 Uiso 1 1 calc R U . . .
C67 C 0.09558(11) 0.4597(3) 0.20635(9) 0.0277(7) Uani 1 1 d . . . . .
H67A H 0.123292 0.503908 0.212003 0.042 Uiso 1 1 calc R U . . .
H67B H 0.070173 0.501044 0.187738 0.042 Uiso 1 1 calc R U . . .
H67C H 0.098517 0.383541 0.196755 0.042 Uiso 1 1 calc R U . . .
C68 C 0.12737(11) 0.4175(3) 0.32244(9) 0.0244(7) Uani 1 1 d . . . . .
H68 H 0.158137 0.414989 0.342892 0.029 Uiso 1 1 calc R U . . .
C69 C 0.09880(12) 0.3310(3) 0.33310(10) 0.0304(7) Uani 1 1 d . . . . .
H69A H 0.101325 0.348049 0.358134 0.046 Uiso 1 1 calc R U . . .
H69B H 0.109609 0.252406 0.332354 0.046 Uiso 1 1 calc R U . . .
H69C H 0.067264 0.337296 0.315600 0.046 Uiso 1 1 calc R U . . .
C70 C 0.10978(14) 0.5397(3) 0.32270(11) 0.0349(8) Uani 1 1 d . . . . .
H70A H 0.078908 0.545884 0.303888 0.052 Uiso 1 1 calc R U . . .
H70B H 0.128990 0.595342 0.317255 0.052 Uiso 1 1 calc R U . . .
H70C H 0.110145 0.556326 0.347118 0.052 Uiso 1 1 calc R U . . .
C71 C 0.16034(11) -0.0368(3) 0.35477(9) 0.0257(7) Uani 1 1 d . . . . .
H71 H 0.182565 -0.070953 0.378316 0.031 Uiso 1 1 calc R U . . .
C72 C 0.14401(13) -0.1330(3) 0.32585(10) 0.0316(8) Uani 1 1 d . . . . .
H72A H 0.121791 -0.101672 0.302594 0.047 Uiso 1 1 calc R U . . .
H72B H 0.130177 -0.194534 0.334690 0.047 Uiso 1 1 calc R U . . .
H72C H 0.169600 -0.164297 0.321729 0.047 Uiso 1 1 calc R U . . .
C73 C 0.21280(11) 0.1706(3) 0.38387(9) 0.0248(7) Uani 1 1 d . . . . .
H73 H 0.187160 0.212512 0.386170 0.030 Uiso 1 1 calc R U . . .
C74 C 0.24480(13) 0.2621(3) 0.38046(10) 0.0332(8) Uani 1 1 d . . . . .
H74A H 0.271623 0.224358 0.380149 0.050 Uiso 1 1 calc R U . . .
H74B H 0.253662 0.314980 0.401572 0.050 Uiso 1 1 calc R U . . .
H74C H 0.229617 0.305566 0.357456 0.050 Uiso 1 1 calc R U . . .
C75 C 0.23617(12) 0.1009(3) 0.41942(9) 0.0314(8) Uani 1 1 d . . . . .
H75A H 0.213927 0.053226 0.423822 0.047 Uiso 1 1 calc R U . . .
H75B H 0.250412 0.153802 0.440282 0.047 Uiso 1 1 calc R U . . .
H75C H 0.259140 0.051069 0.416927 0.047 Uiso 1 1 calc R U . . .
C76 C 0.08946(12) 0.1189(3) 0.26631(10) 0.0297(7) Uani 1 1 d . . . . .
C77 C 0.13248(11) 0.1827(3) 0.22017(9) 0.0252(7) Uani 1 1 d . . . . .
C78 C 0.16118(11) 0.0004(3) 0.26005(9) 0.0256(7) Uani 1 1 d . . . . .
O81 O 0.47280(15) 0.2445(3) 0.59547(10) 0.0823(14) Uani 1 1 d D . . . .
C82 C 0.49936(15) 0.2310(3) 0.63357(11) 0.0428(9) Uani 1 1 d D . . . .
H82A H 0.530741 0.211829 0.637780 0.051 Uiso 1 1 calc R U . . .
H82B H 0.487302 0.167955 0.643843 0.051 Uiso 1 1 calc R U . . .
C83 C 0.49774(18) 0.3433(4) 0.65166(13) 0.0532(11) Uani 1 1 d D . . . .
H83A H 0.474025 0.342308 0.661335 0.064 Uiso 1 1 calc R U . . .
H83B H 0.527034 0.360473 0.672223 0.064 Uiso 1 1 calc R U . . .
C84 C 0.4873(2) 0.4284(4) 0.62165(13) 0.0599(13) Uani 1 1 d D . . . .
H84A H 0.515233 0.460959 0.621214 0.072 Uiso 1 1 calc R U . . .
H84B H 0.468780 0.492176 0.624622 0.072 Uiso 1 1 calc R U . . .
C85 C 0.4620(2) 0.3621(4) 0.58749(14) 0.0703(17) Uani 1 1 d D . . . .
H85A H 0.429275 0.374163 0.579508 0.084 Uiso 1 1 calc R U . . .
H85B H 0.470560 0.387817 0.567341 0.084 Uiso 1 1 calc R U . . .
O91 O 0.63298(17) 0.6200(4) 0.62983(13) 0.0894(13) Uani 1 1 d D . . . .
C92 C 0.6123(2) 0.6152(5) 0.65327(17) 0.0755(17) Uani 1 1 d D . . . .
H92A H 0.627870 0.560391 0.673683 0.091 Uiso 1 1 calc R U . . .
H92B H 0.580595 0.590229 0.640095 0.091 Uiso 1 1 calc R U . . .
C93 C 0.6145(4) 0.7347(6) 0.6678(3) 0.139(4) Uani 1 1 d D . . . .
H93A H 0.590930 0.747744 0.677210 0.167 Uiso 1 1 calc R U . . .
H93B H 0.644351 0.750837 0.687802 0.167 Uiso 1 1 calc R U . . .
C94 C 0.6066(2) 0.8061(5) 0.63491(18) 0.096(2) Uani 1 1 d D . . . .
H94A H 0.574134 0.820457 0.620571 0.115 Uiso 1 1 calc R U . . .
H94B H 0.622548 0.881021 0.641851 0.115 Uiso 1 1 calc R U . . .
C95 C 0.6243(5) 0.7386(6) 0.6152(3) 0.206(7) Uani 1 1 d D . . . .
H95A H 0.652706 0.773371 0.616555 0.247 Uiso 1 1 calc R U . . .
H95B H 0.602890 0.736506 0.588898 0.247 Uiso 1 1 calc R U . . .
O101 O 0.4566(3) 0.2053(5) 0.27716(18) 0.138(2) Uani 1 1 d D . . . .
C102 C 0.4997(4) 0.1911(8) 0.3012(3) 0.138(3) Uani 1 1 d D . . . .
H10A H 0.518924 0.175192 0.287714 0.166 Uiso 1 1 calc R U . . .
H10B H 0.502211 0.125352 0.317940 0.166 Uiso 1 1 calc R U . . .
C103 C 0.5131(4) 0.2934(9) 0.3214(3) 0.203(7) Uani 1 1 d D . . . .
H10C H 0.544604 0.311986 0.325925 0.243 Uiso 1 1 calc R U . . .
H10D H 0.510938 0.285629 0.345574 0.243 Uiso 1 1 calc R U . . .
C104 C 0.4840(4) 0.3809(6) 0.3002(2) 0.155(5) Uani 1 1 d D . . . .
H10E H 0.500313 0.436047 0.290957 0.187 Uiso 1 1 calc R U . . .
H10F H 0.470886 0.423751 0.315119 0.187 Uiso 1 1 calc R U . . .
C105 C 0.4496(3) 0.3231(7) 0.2701(2) 0.119(3) Uani 1 1 d D . . . .
H10G H 0.419476 0.345751 0.268483 0.142 Uiso 1 1 calc R U . . .
H10H H 0.451572 0.342933 0.246450 0.142 Uiso 1 1 calc R U . . .

loop_
_atom_site_aniso_label
_atom_site_aniso_U_11
_atom_site_aniso_U_22
_atom_site_aniso_U_33
_atom_site_aniso_U_23
_atom_site_aniso_U_13
_atom_site_aniso_U_12
Mo1 0.02153(13) 0.01433(12) 0.01658(12) 0.00155(9) 0.00772(9) 0.00000(9)
P1 0.0230(4) 0.0146(3) 0.0222(4) -0.0005(3) 0.0093(3) 0.0000(3)
P2 0.0218(4) 0.0140(3) 0.0182(3) 0.0003(3) 0.0073(3) 0.0003(3)
O27 0.0284(14) 0.0316(14) 0.0467(15) 0.0068(12) 0.0053(12) 0.0082(11)
O28 0.0501(16) 0.0353(14) 0.0222(12) -0.0011(10) 0.0207(11) -0.0003(12)
O29 0.0536(17) 0.0286(13) 0.0398(14) 0.0020(11) 0.0256(13) -0.0131(12)
C1 0.0312(17) 0.0202(15) 0.0213(15) 0.0014(12) 0.0123(13) 0.0009(13)
C2 0.0305(17) 0.0189(15) 0.0223(15) 0.0022(12) 0.0135(13) 0.0028(13)
C3 0.0336(19) 0.0269(17) 0.0360(18) 0.0048(14) 0.0214(15) 0.0053(14)
C4 0.048(2) 0.0282(19) 0.047(2) 0.0013(16) 0.0316(19) 0.0124(17)
C5 0.055(2) 0.0230(17) 0.043(2) -0.0050(15) 0.0299(19) 0.0036(17)
C6 0.041(2) 0.0223(17) 0.0334(18) -0.0062(14) 0.0201(16) -0.0018(15)
C7 0.0247(16) 0.0149(14) 0.0197(14) 0.0027(11) 0.0068(12) -0.0024(12)
C8 0.0222(15) 0.0138(13) 0.0226(15) 0.0051(11) 0.0091(12) -0.0010(11)
C9 0.0224(16) 0.0245(16) 0.0283(17) 0.0071(13) 0.0080(13) -0.0020(13)
C10 0.0231(17) 0.0291(18) 0.0294(17) 0.0061(14) 0.0041(14) -0.0046(14)
C11 0.0343(19) 0.0269(17) 0.0211(16) 0.0010(13) 0.0012(14) -0.0087(15)
C12 0.0331(18) 0.0213(16) 0.0223(15) -0.0004(12) 0.0091(14) -0.0027(13)
C13 0.0216(15) 0.0215(16) 0.0240(15) 0.0033(13) 0.0100(12) 0.0021(12)
C14 0.0190(15) 0.0197(15) 0.0227(15) 0.0046(12) 0.0090(12) 0.0020(12)
C15 0.0305(18) 0.0201(16) 0.0285(17) -0.0051(13) 0.0068(14) -0.0038(13)
C16 0.0241(17) 0.0289(18) 0.040(2) 0.0008(15) 0.0067(15) -0.0016(14)
C17 0.039(2) 0.036(2) 0.0253(17) -0.0059(15) 0.0034(15) -0.0075(16)
C18 0.0267(17) 0.0182(15) 0.0296(16) 0.0026(13) 0.0144(14) 0.0010(13)
C19 0.0344(19) 0.0257(17) 0.0276(17) 0.0053(14) 0.0119(15) 0.0009(14)
C20 0.0356(19) 0.0177(16) 0.042(2) 0.0058(14) 0.0176(16) -0.0013(14)
C21 0.0305(18) 0.0151(14) 0.0263(16) -0.0002(12) 0.0086(14) 0.0017(13)
C22 0.039(2) 0.0159(15) 0.041(2) 0.0026(14) 0.0161(16) 0.0006(14)
C23 0.0328(19) 0.0207(16) 0.043(2) 0.0005(15) 0.0121(16) 0.0071(14)
C24 0.0279(17) 0.0205(15) 0.0232(15) 0.0010(12) 0.0123(13) 0.0013(13)
C25 0.0360(19) 0.0339(19) 0.0272(17) -0.0015(14) 0.0170(15) -0.0030(15)
C26 0.0290(18) 0.0265(17) 0.0358(19) -0.0026(14) 0.0167(15) -0.0030(14)
C27 0.0330(19) 0.0182(15) 0.0232(16) 0.0018(12) 0.0098(14) -0.0008(13)
C28 0.0250(17) 0.0192(15) 0.0290(17) 0.0047(13) 0.0077(13) 0.0006(13)
C29 0.0304(18) 0.0243(17) 0.0216(15) 0.0000(13) 0.0103(13) 0.0003(14)
Mo51 0.01680(12) 0.01723(12) 0.01825(12) -0.00002(9) 0.00813(9) -0.00087(9)
P51 0.0158(3) 0.0185(4) 0.0195(3) 0.0002(3) 0.0081(3) -0.0001(3)
P52 0.0211(4) 0.0173(4) 0.0208(4) 0.0024(3) 0.0109(3) 0.0010(3)
O76 0.0225(14) 0.0506(17) 0.0608(18) 0.0015(14) 0.0173(12) -0.0104(12)
O77 0.0493(16) 0.0418(15) 0.0190(12) -0.0012(10) 0.0123(11) 0.0089(12)
O78 0.0453(15) 0.0214(12) 0.0410(14) -0.0091(11) 0.0256(12) -0.0015(11)
C42 0.036(2) 0.0284(18) 0.0401(19) 0.0077(15) 0.0242(16) -0.0001(15)
C51 0.0215(15) 0.0203(15) 0.0164(13) 0.0003(11) 0.0075(12) -0.0015(12)
C52 0.0200(15) 0.0216(15) 0.0179(14) 0.0049(12) 0.0084(12) -0.0008(12)
C53 0.0218(16) 0.0266(17) 0.0336(17) 0.0063(14) 0.0135(14) -0.0011(13)
C54 0.0268(17) 0.0306(18) 0.0343(18) 0.0035(14) 0.0145(14) -0.0093(14)
C55 0.0356(19) 0.0198(15) 0.0277(17) -0.0004(13) 0.0147(14) -0.0047(14)
C56 0.0268(17) 0.0222(16) 0.0253(16) 0.0000(13) 0.0118(13) 0.0009(13)
C57 0.0249(16) 0.0181(15) 0.0217(15) 0.0005(12) 0.0104(12) 0.0000(12)
C58 0.0200(15) 0.0179(14) 0.0225(15) 0.0021(12) 0.0086(12) 0.0012(12)
C59 0.0255(17) 0.0283(17) 0.0325(17) 0.0072(14) 0.0167(14) 0.0048(14)
C60 0.0286(18) 0.0293(18) 0.042(2) 0.0073(15) 0.0186(16) 0.0118(15)
C61 0.0318(19) 0.0221(16) 0.0375(19) 0.0083(14) 0.0131(15) 0.0089(14)
C62 0.0287(17) 0.0215(16) 0.0290(17) 0.0067(13) 0.0121(14) 0.0031(13)
C63 0.0177(14) 0.0219(16) 0.0221(15) 0.0039(12) 0.0098(12) -0.0009(12)
C64 0.0198(15) 0.0241(16) 0.0226(15) 0.0041(12) 0.0116(12) 0.0012(12)
C65 0.0212(16) 0.0288(17) 0.0253(16) 0.0032(13) 0.0081(13) 0.0059(13)
C66 0.0176(17) 0.075(3) 0.042(2) 0.022(2) 0.0070(16) -0.0001(19)
C67 0.0245(17) 0.0320(18) 0.0248(16) 0.0079(14) 0.0082(13) 0.0038(14)
C68 0.0242(16) 0.0267(17) 0.0248(16) -0.0029(13) 0.0126(13) -0.0003(13)
C69 0.0354(19) 0.0316(18) 0.0319(18) 0.0022(15) 0.0217(15) 0.0019(15)
C70 0.044(2) 0.0290(19) 0.039(2) -0.0071(15) 0.0243(17) 0.0000(16)
C71 0.0303(18) 0.0222(16) 0.0281(16) 0.0061(13) 0.0156(14) 0.0015(13)
C72 0.037(2) 0.0219(16) 0.040(2) 0.0027(15) 0.0206(16) -0.0062(14)
C73 0.0295(17) 0.0242(16) 0.0219(15) 0.0017(13) 0.0116(13) 0.0051(13)
C74 0.041(2) 0.0289(18) 0.0274(17) -0.0054(14) 0.0113(15) -0.0081(16)
C75 0.0358(19) 0.0340(19) 0.0229(16) 0.0022(14) 0.0104(14) 0.0059(15)
C76 0.0285(19) 0.0275(17) 0.0315(18) -0.0002(14) 0.0105(14) -0.0019(14)
C77 0.0222(16) 0.0226(16) 0.0328(18) -0.0013(13) 0.0132(14) 0.0014(13)
C78 0.0242(16) 0.0305(18) 0.0245(16) 0.0024(14) 0.0124(13) -0.0034(13)
O81 0.119(3) 0.0314(16) 0.0508(19) -0.0048(14) -0.013(2) -0.0075(19)
C82 0.045(2) 0.036(2) 0.044(2) 0.0021(17) 0.0145(18) 0.0006(18)
C83 0.065(3) 0.040(2) 0.053(3) -0.0027(19) 0.022(2) 0.001(2)
C84 0.084(4) 0.042(2) 0.057(3) 0.000(2) 0.032(3) 0.002(2)
C85 0.086(4) 0.035(2) 0.057(3) 0.007(2) -0.005(3) 0.001(2)
O91 0.122(4) 0.069(3) 0.097(3) -0.024(2) 0.065(3) -0.010(3)
C92 0.115(5) 0.047(3) 0.070(4) -0.002(3) 0.043(3) 0.003(3)
C93 0.265(13) 0.056(4) 0.148(7) -0.001(4) 0.136(9) 0.018(6)
C94 0.095(5) 0.061(4) 0.088(4) 0.006(3) -0.007(4) 0.017(3)
C95 0.48(2) 0.054(4) 0.226(11) -0.038(5) 0.285(15) -0.061(7)
O101 0.178(6) 0.082(3) 0.125(5) -0.008(3) 0.033(4) -0.059(4)
C102 0.162(8) 0.120(6) 0.144(8) 0.048(6) 0.072(6) 0.074(6)
C103 0.154(9) 0.133(7) 0.188(11) 0.070(7) -0.067(8) -0.053(7)
C104 0.273(13) 0.064(4) 0.074(5) -0.012(4) 0.014(6) -0.010(6)
C105 0.099(6) 0.126(6) 0.106(6) 0.003(5) 0.016(4) 0.040(5)

loop_
_atom_type_symbol
_atom_type_description
_atom_type_scat_dispersion_real
_atom_type_scat_dispersion_imag
_atom_type_scat_source
C C 0.0181 0.0091 'International Tables Vol C Tables 4.2.6.8 and 6.1.1.4'
H H 0.0000 0.0000 'International Tables Vol C Tables 4.2.6.8 and 6.1.1.4'
Mo Mo -0.0483 2.7339 'International Tables Vol C Tables 4.2.6.8 and 6.1.1.4'
O O 0.0492 0.0322 'International Tables Vol C Tables 4.2.6.8 and 6.1.1.4'
P P 0.2955 0.4335 'International Tables Vol C Tables 4.2.6.8 and 6.1.1.4'

loop_
_exptl_crystal_face_index_h
_exptl_crystal_face_index_k
_exptl_crystal_face_index_l
_exptl_crystal_face_perp_dist
-6 -5 20 0.0255
19 -3 -10 0.0333
10 0 16 0.0190
-19 3 10 0.0333
5 5 -19 0.0521
6 -6 -16 0.0395
13 5 4 0.0091
-13 -4 -7 0.0541

loop_
_geom_angle_atom_site_label_1
_geom_angle_atom_site_label_2
_geom_angle_atom_site_label_3
_geom_angle
_geom_angle_site_symmetry_1
_geom_angle_site_symmetry_3
_geom_angle_publ_flag
P2 Mo1 P1 105.60(3) . . ?
C13 Mo1 P1 70.52(8) . . ?
C13 Mo1 P2 99.52(8) . . ?
C14 Mo1 P1 91.44(8) . . ?
C14 Mo1 P2 73.20(8) . . ?
C14 Mo1 C13 29.94(11) . . ?
C27 Mo1 P1 93.56(9) . . ?
C27 Mo1 P2 90.92(10) . . ?
C27 Mo1 C13 162.77(12) . . ?
C27 Mo1 C14 164.11(12) . . ?
C28 Mo1 P1 84.60(10) . . ?
C28 Mo1 P2 169.54(10) . . ?
C28 Mo1 C13 81.50(12) . . ?
C28 Mo1 C14 104.77(12) . . ?
C28 Mo1 C27 90.72(13) . . ?
C29 Mo1 P1 164.04(10) . . ?
C29 Mo1 P2 88.93(9) . . ?
C29 Mo1 C13 101.06(13) . . ?
C29 Mo1 C14 86.43(12) . . ?
C29 Mo1 C27 92.74(14) . . ?
C29 Mo1 C28 80.67(13) . . ?
C1 P1 Mo1 102.70(11) . . ?
C1 P1 C15 105.22(15) . . ?
C1 P1 C18 100.95(14) . . ?
C15 P1 Mo1 119.02(11) . . ?
C15 P1 C18 102.60(15) . . ?
C18 P1 Mo1 123.54(11) . . ?
C7 P2 Mo1 105.21(10) . . ?
C7 P2 C21 100.15(14) . . ?
C7 P2 C24 105.00(14) . . ?
C21 P2 Mo1 121.10(11) . . ?
C21 P2 C24 104.03(15) . . ?
C24 P2 Mo1 118.71(10) . . ?
C2 C1 P1 114.4(2) . . ?
C6 C1 P1 126.3(3) . . ?
C6 C1 C2 118.9(3) . . ?
C1 C2 C13 117.7(3) . . ?
C3 C2 C1 120.8(3) . . ?
C3 C2 C13 121.4(3) . . ?
C4 C3 C2 119.2(3) . . ?
C5 C4 C3 120.4(3) . . ?
C4 C5 C6 120.6(3) . . ?
C5 C6 C1 120.0(3) . . ?
C8 C7 P2 116.1(2) . . ?
C12 C7 P2 125.4(3) . . ?
C12 C7 C8 118.4(3) . . ?
C7 C8 C14 118.8(3) . . ?
C9 C8 C7 120.7(3) . . ?
C9 C8 C14 120.5(3) . . ?
C10 C9 C8 119.8(3) . . ?
C9 C10 C11 120.1(3) . . ?
C12 C11 C10 120.7(3) . . ?
C11 C12 C7 120.4(3) . . ?
C2 C13 Mo1 119.4(2) . . ?
C14 C13 Mo1 74.0(2) . . ?
C14 C13 C2 162.0(3) . . ?
C8 C14 Mo1 122.2(2) . . ?
C13 C14 Mo1 76.1(2) . . ?
C13 C14 C8 159.9(3) . . ?
C16 C15 P1 110.0(2) . . ?
C17 C15 P1 111.9(2) . . ?
C17 C15 C16 110.9(3) . . ?
C19 C18 P1 110.5(2) . . ?
C19 C18 C20 109.5(3) . . ?
C20 C18 P1 115.3(2) . . ?
C22 C21 P2 111.7(2) . . ?
C23 C21 P2 112.6(2) . . ?
C23 C21 C22 110.8(3) . . ?
C25 C24 P2 116.7(2) . . ?
C26 C24 P2 111.3(2) . . ?
C26 C24 C25 110.2(3) . . ?
O27 C27 Mo1 178.2(3) . . ?
O28 C28 Mo1 173.8(3) . . ?
O29 C29 Mo1 172.6(3) . . ?
P51 Mo51 P52 106.04(2) . . ?
C63 Mo51 P51 73.04(8) . . ?
C63 Mo51 P52 87.61(7) . . ?
C63 Mo51 C64 30.01(11) . . ?
C64 Mo51 P51 101.31(8) . . ?
C64 Mo51 P52 69.95(7) . . ?
C76 Mo51 P51 89.92(10) . . ?
C76 Mo51 P52 94.87(10) . . ?
C76 Mo51 C63 162.76(13) . . ?
C76 Mo51 C64 163.05(13) . . ?
C76 Mo51 C78 89.58(14) . . ?
C77 Mo51 P51 89.45(10) . . ?
C77 Mo51 P52 163.44(10) . . ?
C77 Mo51 C63 91.50(12) . . ?
C77 Mo51 C64 101.79(12) . . ?
C77 Mo51 C76 90.86(14) . . ?
C77 Mo51 C78 81.11(13) . . ?
C78 Mo51 P51 170.54(9) . . ?
C78 Mo51 P52 83.41(9) . . ?
C78 Mo51 C63 107.66(12) . . ?
C78 Mo51 C64 81.41(12) . . ?
C51 P51 Mo51 107.11(10) . . ?
C51 P51 C65 101.60(15) . . ?
C51 P51 C68 103.31(14) . . ?
C65 P51 Mo51 120.23(11) . . ?
C65 P51 C68 104.39(15) . . ?
C68 P51 Mo51 117.80(11) . . ?
C57 P52 Mo51 100.01(10) . . ?
C57 P52 C71 104.31(15) . . ?
C57 P52 C73 102.42(15) . . ?
C71 P52 Mo51 119.05(11) . . ?
C71 P52 C73 102.21(15) . . ?
C73 P52 Mo51 125.61(10) . . ?
C52 C51 P51 115.5(2) . . ?
C52 C51 C56 118.8(3) . . ?
C56 C51 P51 125.8(2) . . ?
C51 C52 C53 119.9(3) . . ?
C51 C52 C63 119.5(3) . . ?
C53 C52 C63 120.5(3) . . ?
C54 C53 C52 120.2(3) . . ?
C53 C54 C55 120.4(3) . . ?
C56 C55 C54 119.6(3) . . ?
C55 C56 C51 121.0(3) . . ?
C58 C57 P52 115.2(2) . . ?
C62 C57 P52 126.2(2) . . ?
C62 C57 C58 118.6(3) . . ?
C57 C58 C64 116.9(3) . . ?
C59 C58 C57 120.4(3) . . ?
C59 C58 C64 122.7(3) . . ?
C60 C59 C58 119.7(3) . . ?
C61 C60 C59 120.1(3) . . ?
C62 C61 C60 120.4(3) . . ?
C61 C62 C57 120.8(3) . . ?
C52 C63 Mo51 123.3(2) . . ?
C64 C63 Mo51 76.0(2) . . ?
C64 C63 C52 159.2(3) . . ?
C58 C64 Mo51 115.4(2) . . ?
C63 C64 Mo51 74.0(2) . . ?
C63 C64 C58 164.1(3) . . ?
C66 C65 P51 110.5(2) . . ?
C67 C65 P51 113.8(2) . . ?
C67 C65 C66 110.0(3) . . ?
C69 C68 P51 111.8(2) . . ?
C70 C68 P51 116.7(2) . . ?
C70 C68 C69 109.4(3) . . ?
C42 C71 P52 109.8(2) . . ?
C72 C71 P52 112.2(2) . . ?
C72 C71 C42 110.6(3) . . ?
C74 C73 P52 110.6(2) . . ?
C74 C73 C75 110.2(3) . . ?
C75 C73 P52 114.4(2) . . ?
O76 C76 Mo51 178.5(3) . . ?
O77 C77 Mo51 172.3(3) . . ?
O78 C78 Mo51 174.4(3) . . ?
C82 O81 C85 109.6(3) . . ?
O81 C82 C83 106.8(3) . . ?
C84 C83 C82 103.7(4) . . ?
C83 C84 C85 104.5(4) . . ?
O81 C85 C84 107.5(4) . . ?
C92 O91 C95 103.8(5) . . ?
O91 C92 C93 105.5(5) . . ?
C94 C93 C92 102.5(6) . . ?
C95 C94 C93 102.5(6) . . ?
C94 C95 O91 111.3(6) . . ?
C102 O101 C105 107.5(6) . . ?
O101 C102 C103 107.1(7) . . ?
C102 C103 C104 106.9(7) . . ?
C103 C104 C105 105.7(7) . . ?
O101 C105 C104 106.4(6) . . ?

loop_
_geom_bond_atom_site_label_1
_geom_bond_atom_site_label_2
_geom_bond_distance
_geom_bond_site_symmetry_2
_geom_bond_publ_flag
Mo1 P1 2.5671(8) . ?
Mo1 P2 2.5560(8) . ?
Mo1 C13 2.395(3) . ?
Mo1 C14 2.371(3) . ?
Mo1 C27 1.978(3) . ?
Mo1 C28 1.974(3) . ?
Mo1 C29 1.971(3) . ?
P1 C1 1.838(3) . ?
P1 C15 1.851(3) . ?
P1 C18 1.870(3) . ?
P2 C7 1.840(3) . ?
P2 C21 1.862(3) . ?
P2 C24 1.871(3) . ?
O27 C27 1.159(4) . ?
O28 C28 1.160(4) . ?
O29 C29 1.164(4) . ?
C1 C2 1.408(5) . ?
C1 C6 1.396(5) . ?
C2 C3 1.398(5) . ?
C2 C13 1.441(4) . ?
C3 C4 1.391(5) . ?
C4 C5 1.385(6) . ?
C5 C6 1.394(5) . ?
C7 C8 1.408(4) . ?
C7 C12 1.401(4) . ?
C8 C9 1.400(4) . ?
C8 C14 1.443(4) . ?
C9 C10 1.382(5) . ?
C10 C11 1.389(5) . ?
C11 C12 1.388(5) . ?
C13 C14 1.231(5) . ?
C15 C16 1.536(5) . ?
C15 C17 1.528(5) . ?
C18 C19 1.529(5) . ?
C18 C20 1.532(4) . ?
C21 C22 1.533(5) . ?
C21 C23 1.528(5) . ?
C24 C25 1.535(4) . ?
C24 C26 1.532(5) . ?
Mo51 P51 2.5393(8) . ?
Mo51 P52 2.6011(8) . ?
Mo51 C63 2.380(3) . ?
Mo51 C64 2.402(3) . ?
Mo51 C76 1.982(4) . ?
Mo51 C77 1.963(3) . ?
Mo51 C78 1.994(4) . ?
P51 C51 1.834(3) . ?
P51 C65 1.858(3) . ?
P51 C68 1.875(3) . ?
P52 C57 1.835(3) . ?
P52 C71 1.854(3) . ?
P52 C73 1.873(3) . ?
O76 C76 1.153(4) . ?
O77 C77 1.158(4) . ?
O78 C78 1.150(4) . ?
C42 C71 1.536(5) . ?
C51 C52 1.400(4) . ?
C51 C56 1.405(4) . ?
C52 C53 1.404(4) . ?
C52 C63 1.451(4) . ?
C53 C54 1.381(5) . ?
C54 C55 1.393(5) . ?
C55 C56 1.387(5) . ?
C57 C58 1.413(4) . ?
C57 C62 1.395(4) . ?
C58 C59 1.394(4) . ?
C58 C64 1.444(4) . ?
C59 C60 1.392(5) . ?
C60 C61 1.389(5) . ?
C61 C62 1.382(5) . ?
C63 C64 1.238(4) . ?
C65 C66 1.525(5) . ?
C65 C67 1.519(4) . ?
C68 C69 1.537(5) . ?
C68 C70 1.528(5) . ?
C71 C72 1.528(5) . ?
C73 C74 1.528(5) . ?
C73 C75 1.529(4) . ?
O81 C82 1.409(5) . ?
O81 C85 1.410(5) . ?
C82 C83 1.496(6) . ?
C83 C84 1.472(6) . ?
C84 C85 1.480(6) . ?
O91 C92 1.350(7) . ?
O91 C95 1.472(9) . ?
C92 C93 1.488(8) . ?
C93 C94 1.474(9) . ?
C94 C95 1.382(9) . ?
O101 C102 1.347(9) . ?
O101 C105 1.392(9) . ?
C102 C103 1.397(11) . ?
C103 C104 1.408(10) . ?
C104 C105 1.427(9) . ?

loop_
_geom_torsion_atom_site_label_1
_geom_torsion_atom_site_label_2
_geom_torsion_atom_site_label_3
_geom_torsion_atom_site_label_4
_geom_torsion
_geom_torsion_site_symmetry_1
_geom_torsion_site_symmetry_2
_geom_torsion_site_symmetry_3
_geom_torsion_site_symmetry_4
_geom_torsion_publ_flag
Mo1 P1 C1 C2 -28.9(2) . . . . ?
Mo1 P1 C1 C6 158.4(3) . . . . ?
Mo1 P1 C15 C16 78.0(3) . . . . ?
Mo1 P1 C15 C17 -45.6(3) . . . . ?
Mo1 P1 C18 C19 58.0(3) . . . . ?
Mo1 P1 C18 C20 -177.14(19) . . . . ?
Mo1 P2 C7 C8 10.7(2) . . . . ?
Mo1 P2 C7 C12 -166.1(2) . . . . ?
Mo1 P2 C21 C22 55.8(3) . . . . ?
Mo1 P2 C21 C23 -69.7(3) . . . . ?
Mo1 P2 C24 C25 179.3(2) . . . . ?
Mo1 P2 C24 C26 51.6(3) . . . . ?
Mo1 C13 C14 C8 -157.3(9) . . . . ?
P1 C1 C2 C3 -173.0(2) . . . . ?
P1 C1 C2 C13 3.8(4) . . . . ?
P1 C1 C6 C5 172.5(3) . . . . ?
P2 C7 C8 C9 -176.5(2) . . . . ?
P2 C7 C8 C14 4.6(4) . . . . ?
P2 C7 C12 C11 176.0(2) . . . . ?
C1 P1 C15 C16 -167.7(2) . . . . ?
C1 P1 C15 C17 68.7(3) . . . . ?
C1 P1 C18 C19 -55.4(3) . . . . ?
C1 P1 C18 C20 69.5(3) . . . . ?
C1 C2 C3 C4 -0.2(5) . . . . ?
C1 C2 C13 Mo1 28.6(4) . . . . ?
C1 C2 C13 C14 -106.5(11) . . . . ?
C2 C1 C6 C5 0.0(5) . . . . ?
C2 C3 C4 C5 -0.4(5) . . . . ?
C2 C13 C14 Mo1 140.3(11) . . . . ?
C2 C13 C14 C8 -17.1(18) . . . . ?
C3 C2 C13 Mo1 -154.6(2) . . . . ?
C3 C2 C13 C14 70.3(11) . . . . ?
C3 C4 C5 C6 0.7(6) . . . . ?
C4 C5 C6 C1 -0.6(6) . . . . ?
C6 C1 C2 C3 0.3(5) . . . . ?
C6 C1 C2 C13 177.2(3) . . . . ?
C7 P2 C21 C22 -59.0(3) . . . . ?
C7 P2 C21 C23 175.5(2) . . . . ?
C7 P2 C24 C25 -63.6(3) . . . . ?
C7 P2 C24 C26 168.8(2) . . . . ?
C7 C8 C9 C10 0.3(5) . . . . ?
C7 C8 C14 Mo1 -21.0(4) . . . . ?
C7 C8 C14 C13 132.7(9) . . . . ?
C8 C7 C12 C11 -0.7(5) . . . . ?
C8 C9 C10 C11 -0.9(5) . . . . ?
C9 C8 C14 Mo1 160.1(2) . . . . ?
C9 C8 C14 C13 -46.2(10) . . . . ?
C9 C10 C11 C12 0.7(5) . . . . ?
C10 C11 C12 C7 0.1(5) . . . . ?
C12 C7 C8 C9 0.5(4) . . . . ?
C12 C7 C8 C14 -178.4(3) . . . . ?
C13 C2 C3 C4 -176.9(3) . . . . ?
C14 C8 C9 C10 179.2(3) . . . . ?
C15 P1 C1 C2 -154.1(2) . . . . ?
C15 P1 C1 C6 33.2(3) . . . . ?
C15 P1 C18 C19 -163.9(2) . . . . ?
C15 P1 C18 C20 -39.0(3) . . . . ?
C18 P1 C1 C2 99.5(2) . . . . ?
C18 P1 C1 C6 -73.3(3) . . . . ?
C18 P1 C15 C16 -62.4(3) . . . . ?
C18 P1 C15 C17 173.9(3) . . . . ?
C21 P2 C7 C8 137.0(2) . . . . ?
C21 P2 C7 C12 -39.8(3) . . . . ?
C21 P2 C24 C25 41.2(3) . . . . ?
C21 P2 C24 C26 -86.5(2) . . . . ?
C24 P2 C7 C8 -115.4(2) . . . . ?
C24 P2 C7 C12 67.9(3) . . . . ?
C24 P2 C21 C22 -167.4(2) . . . . ?
C24 P2 C21 C23 67.1(3) . . . . ?
Mo51 P51 C51 C52 -9.1(2) . . . . ?
Mo51 P51 C51 C56 171.2(2) . . . . ?
Mo51 P51 C65 C66 57.2(3) . . . . ?
Mo51 P51 C65 C67 -67.1(3) . . . . ?
Mo51 P51 C68 C69 -43.7(3) . . . . ?
Mo51 P51 C68 C70 -170.7(2) . . . . ?
Mo51 P52 C57 C58 29.1(2) . . . . ?
Mo51 P52 C57 C62 -148.6(3) . . . . ?
Mo51 P52 C71 C42 -77.7(2) . . . . ?
Mo51 P52 C71 C72 45.7(3) . . . . ?
Mo51 P52 C73 C74 -49.9(3) . . . . ?
Mo51 P52 C73 C75 -174.9(2) . . . . ?
Mo51 C63 C64 C58 -128.6(12) . . . . ?
P51 C51 C52 C53 -177.3(2) . . . . ?
P51 C51 C52 C63 0.6(4) . . . . ?
P51 C51 C56 C55 177.8(2) . . . . ?
P52 C57 C58 C59 -176.8(3) . . . . ?
P52 C57 C58 C64 2.9(4) . . . . ?
P52 C57 C62 C61 175.5(3) . . . . ?
C51 P51 C65 C66 175.1(3) . . . . ?
C51 P51 C65 C67 50.7(3) . . . . ?
C51 P51 C68 C69 -161.5(2) . . . . ?
C51 P51 C68 C70 71.5(3) . . . . ?
C51 C52 C53 C54 -0.9(5) . . . . ?
C51 C52 C63 Mo51 10.0(4) . . . . ?
C51 C52 C63 C64 -145.8(8) . . . . ?
C52 C51 C56 C55 -2.0(5) . . . . ?
C52 C53 C54 C55 -1.2(5) . . . . ?
C52 C63 C64 Mo51 159.3(9) . . . . ?
C52 C63 C64 C58 30.8(18) . . . . ?
C53 C52 C63 Mo51 -172.1(2) . . . . ?
C53 C52 C63 C64 32.1(10) . . . . ?
C53 C54 C55 C56 1.8(5) . . . . ?
C54 C55 C56 C51 -0.1(5) . . . . ?
C56 C51 C52 C53 2.5(4) . . . . ?
C56 C51 C52 C63 -179.6(3) . . . . ?
C57 P52 C71 C42 172.0(2) . . . . ?
C57 P52 C71 C72 -64.6(3) . . . . ?
C57 P52 C73 C74 62.3(3) . . . . ?
C57 P52 C73 C75 -62.8(3) . . . . ?
C57 C58 C59 C60 0.6(5) . . . . ?
C57 C58 C64 Mo51 -40.1(3) . . . . ?
C57 C58 C64 C63 83.6(12) . . . . ?
C58 C57 C62 C61 -2.2(5) . . . . ?
C58 C59 C60 C61 -1.4(5) . . . . ?
C59 C58 C64 Mo51 139.6(3) . . . . ?
C59 C58 C64 C63 -96.7(12) . . . . ?
C59 C60 C61 C62 0.4(6) . . . . ?
C60 C61 C62 C57 1.4(5) . . . . ?
C62 C57 C58 C59 1.2(5) . . . . ?
C62 C57 C58 C64 -179.2(3) . . . . ?
C63 C52 C53 C54 -178.8(3) . . . . ?
C64 C58 C59 C60 -179.0(3) . . . . ?
C65 P51 C51 C52 -136.0(2) . . . . ?
C65 P51 C51 C56 44.2(3) . . . . ?
C65 P51 C68 C69 92.6(3) . . . . ?
C65 P51 C68 C70 -34.4(3) . . . . ?
C68 P51 C51 C52 116.0(2) . . . . ?
C68 P51 C51 C56 -63.8(3) . . . . ?
C68 P51 C65 C66 -77.7(3) . . . . ?
C68 P51 C65 C67 157.9(2) . . . . ?
C71 P52 C57 C58 152.8(2) . . . . ?
C71 P52 C57 C62 -25.0(3) . . . . ?
C71 P52 C73 C74 170.1(2) . . . . ?
C71 P52 C73 C75 45.1(3) . . . . ?
C73 P52 C57 C58 -101.0(3) . . . . ?
C73 P52 C57 C62 81.3(3) . . . . ?
C73 P52 C71 C42 65.6(3) . . . . ?
C73 P52 C71 C72 -171.0(2) . . . . ?
O81 C82 C83 C84 -24.5(5) . . . . ?
C82 O81 C85 C84 6.5(7) . . . . ?
C82 C83 C84 C85 27.7(6) . . . . ?
C83 C84 C85 O81 -21.8(7) . . . . ?
C85 O81 C82 C83 11.3(6) . . . . ?
O91 C92 C93 C94 39.0(9) . . . . ?
C92 O91 C95 C94 11.3(12) . . . . ?
C92 C93 C94 C95 -30.1(11) . . . . ?
C93 C94 C95 O91 13.0(13) . . . . ?
C95 O91 C92 C93 -30.4(9) . . . . ?
O101 C102 C103 C104 -21.7(16) . . . . ?
C102 O101 C105 C104 -20.8(12) . . . . ?
C102 C103 C104 C105 8.5(16) . . . . ?
C103 C104 C105 O101 7.1(14) . . . . ?
C105 O101 C102 C103 26.4(13) . . . . ?
